data_7234820
loop_
_publ_author_name
'Kaspars Traskovskis'
'Valdis Kokars'
'Andrejs Tokmakovs'
'Igors Mihailovs'
'Edgars Nitiss'
'Marina Petrova'
'Sergey Belyakov'
'Martins Rutkis'

_publ_section_title
;
 Stereoselective synthesis and properties of
 1,3-bis(dicyanomethylidene)indane-5-carboxylic acid acceptor fragment
 containing nonlinear optical chromophores
;
_journal_name_full 'Journal of Materials Chemistry C'
_journal_page_first 5019
_journal_page_last 5030
_journal_paper_doi 10.1039/C6TC00203J
_journal_volume 4
_journal_year 2016
_chemical_formula_moiety 'C27 H17 N5 O3, C6 H6 '
_chemical_formula_sum 'C33 H23 N5 O3'
_chemical_formula_weight 537.56
_chemical_name_systematic
;  
1,3-bis(Dicyanomethylene)-2-(4-(dimethylamino)benzylidene)
-2,3-dihydro-1H-indene-5-carboxylic acetic anhydride benzene solvate
;
_space_group_IT_number 9
_space_group_name_Hall 'C -2yc'
_space_group_name_H-M_alt 'C 1 c 1'
_symmetry_cell_setting monoclinic
_symmetry_space_group_name_H-M 'C 1 c 1'
_atom_sites_solution_hydrogens mixed
_atom_sites_solution_primary direct
_atom_sites_solution_secondary difmap
_cell_angle_alpha 90.00
_cell_angle_beta 108.832(4)
_cell_angle_gamma 90.00
_cell_formula_units_Z 4
_cell_length_a 10.1268(7)
_cell_length_b 32.360(3)
_cell_length_c 8.7100(6)
_cell_measurement_reflns_used 2308
_cell_measurement_temperature 173(2)
_cell_measurement_theta_max 25.0
_cell_measurement_theta_min 0.9
_cell_volume 2701.5(4)
_computing_structure_refinement 'SHELXL (Sheldrick, 2008)'
_computing_structure_solution 'SHELXS-97 (Sheldrick, 1990)'
_diffrn_ambient_temperature 173(2)
_diffrn_measured_fraction_theta_full 0.99
_diffrn_measured_fraction_theta_max 0.99
_diffrn_measurement_device_type 'Bruker-Nonius KappaCCD'
_diffrn_measurement_method '\f and \w scan'
_diffrn_radiation_monochromator graphite
_diffrn_radiation_source 'fine-focus sealed tube'
_diffrn_radiation_type MoK\a
_diffrn_radiation_wavelength 0.71073
_diffrn_reflns_av_R_equivalents 0.1497
_diffrn_reflns_av_sigmaI/netI 0.1395
_diffrn_reflns_limit_h_max 12
_diffrn_reflns_limit_h_min -12
_diffrn_reflns_limit_k_max 39
_diffrn_reflns_limit_k_min -38
_diffrn_reflns_limit_l_max 10
_diffrn_reflns_limit_l_min -10
_diffrn_reflns_number 8143
_diffrn_reflns_theta_full 26.0
_diffrn_reflns_theta_max 26.0
_diffrn_reflns_theta_min 1.26
_exptl_absorpt_coefficient_mu 0.087
_exptl_absorpt_correction_type none
_exptl_crystal_colour 'Dark blue'
_exptl_crystal_density_diffrn 1.322
_exptl_crystal_density_method 'not measured'
_exptl_crystal_description Plate
_exptl_crystal_F_000 1120
_exptl_crystal_recrystallization_method 'Re-crystallisation from solvent: acetic anhydride'
_exptl_crystal_size_max 0.23
_exptl_crystal_size_mid 0.07
_exptl_crystal_size_min 0.04
_refine_diff_density_max 0.313
_refine_diff_density_min -0.246
_refine_diff_density_rms 0.053
_refine_ls_extinction_method none
_refine_ls_goodness_of_fit_ref 1.069
_refine_ls_hydrogen_treatment constr
_refine_ls_matrix_type full
_refine_ls_number_parameters 340
_refine_ls_number_reflns 2643
_refine_ls_number_restraints 2
_refine_ls_restrained_S_all 1.069
_refine_ls_R_factor_all 0.1657
_refine_ls_R_factor_gt 0.0864
_refine_ls_shift/su_max 0.025
_refine_ls_shift/su_mean 0.006
_refine_ls_structure_factor_coef Fsqd
_refine_ls_weighting_details 'calc w=1/[\s^2^(Fo^2^)+(0.1000P)^2^+0.0000P] where P=(Fo^2^+2Fc^2^)/3'
_refine_ls_weighting_scheme calc
_refine_ls_wR_factor_gt 0.1782
_refine_ls_wR_factor_ref 0.2108
_reflns_d_resolution_high 0.8103
_reflns_number_gt 1517
_reflns_number_total 2643
_reflns_threshold_expression >2sigma(I)
_cod_data_source_file J-Mater-Chem-C-2016-4-5019.cif
_cod_data_source_block kt12
_cod_original_sg_symbol_H-M 'C c '
_cod_database_code 7234820

loop_
_symmetry_equiv_pos_as_xyz
'x, y, z'
'x, -y, z+1/2'
'x+1/2, y+1/2, z'
'x+1/2, -y+1/2, z+1/2'

loop_
_atom_site_label
_atom_site_type_symbol
_atom_site_fract_x
_atom_site_fract_y
_atom_site_fract_z
_atom_site_U_iso_or_equiv
_atom_site_adp_type
_atom_site_occupancy
_atom_site_symmetry_multiplicity
_atom_site_calc_flag
_atom_site_refinement_flags
_atom_site_disorder_assembly
_atom_site_disorder_group
C1 C 0.1821(9) 0.2478(2) 0.6882(9) 0.0389(19) Uani 1 1 d . . .
C2 C 0.0430(8) 0.2366(2) 0.6875(9) 0.0346(18) Uani 1 1 d . . .
C3 C 0.0340(8) 0.1914(2) 0.6873(8) 0.0332(18) Uani 1 1 d . . .
C4 C 0.1875(8) 0.1374(2) 0.6014(10) 0.042(2) Uani 1 1 d . . .
H4 H 0.1324 0.1139 0.6104 0.050 Uiso 1 1 d R . .
C5 C 0.3041(9) 0.1324(2) 0.5511(10) 0.042(2) Uani 1 1 d . . .
C6 C 0.3866(9) 0.1656(3) 0.5477(10) 0.051(2) Uani 1 1 d . . .
H6 H 0.4673 0.1624 0.5139 0.061 Uiso 1 1 d R . .
C7 C 0.3599(9) 0.2054(2) 0.5931(11) 0.045(2) Uani 1 1 d . . .
H7 H 0.4186 0.2286 0.5916 0.054 Uiso 1 1 d R . .
C8 C 0.2447(9) 0.2101(2) 0.6394(9) 0.041(2) Uani 1 1 d . . .
C9 C 0.1541(8) 0.1765(2) 0.6408(9) 0.0368(19) Uani 1 1 d . . .
C10 C 0.2559(8) 0.2816(2) 0.7531(9) 0.0364(18) Uani 1 1 d . . .
C11 C 0.2086(8) 0.3124(3) 0.8387(9) 0.0372(18) Uani 1 1 d . . .
N12 N 0.1720(8) 0.3368(2) 0.9124(10) 0.0527(19) Uani 1 1 d . . .
C13 C 0.3977(10) 0.2886(2) 0.7625(10) 0.044(2) Uani 1 1 d . . .
N14 N 0.5109(9) 0.2951(3) 0.7685(10) 0.058(2) Uani 1 1 d . . .
C15 C -0.0727(8) 0.2627(3) 0.6651(9) 0.040(2) Uani 1 1 d . . .
H15 H -0.1497 0.2484 0.6814 0.047 Uiso 1 1 d R . .
C16 C -0.1020(8) 0.3038(2) 0.6101(8) 0.0364(19) Uani 1 1 d . . .
C17 C -0.0264(8) 0.3272(2) 0.5305(9) 0.0363(19) Uani 1 1 d . . .
H17 H 0.0503 0.3146 0.5061 0.044 Uiso 1 1 d R . .
C18 C -0.0628(9) 0.3675(3) 0.4849(10) 0.049(2) Uani 1 1 d . . .
H18 H -0.0109 0.3833 0.4306 0.058 Uiso 1 1 d R . .
C19 C -0.1755(9) 0.3871(2) 0.5211(9) 0.0385(19) Uani 1 1 d . . .
C20 C -0.2570(8) 0.3622(3) 0.5851(11) 0.045(2) Uani 1 1 d . . .
H20 H -0.3405 0.3734 0.5978 0.054 Uiso 1 1 d R . .
C21 C -0.2222(8) 0.3227(2) 0.6264(10) 0.0401(19) Uani 1 1 d . . .
H21 H -0.2803 0.3059 0.6692 0.048 Uiso 1 1 d R . .
N22 N -0.1995(8) 0.4279(2) 0.4930(10) 0.0538(19) Uani 1 1 d . . .
C23 C -0.3098(11) 0.4493(3) 0.5378(13) 0.066(3) Uani 1 1 d . . .
H23A H -0.3123 0.4797 0.5146 0.099 Uiso 1 1 d R . .
H23B H -0.3989 0.4378 0.4780 0.099 Uiso 1 1 d R . .
H23C H -0.2931 0.4456 0.6518 0.099 Uiso 1 1 d R . .
C24 C -0.1151(12) 0.4534(3) 0.4196(14) 0.071(3) Uani 1 1 d . . .
H24A H -0.1116 0.4417 0.3128 0.107 Uiso 1 1 d R . .
H24B H -0.1540 0.4807 0.3989 0.107 Uiso 1 1 d R . .
H24C H -0.0212 0.4550 0.4926 0.107 Uiso 1 1 d R . .
C25 C -0.0590(8) 0.1671(3) 0.7244(9) 0.038(2) Uani 1 1 d . . .
C26 C -0.1671(10) 0.1834(3) 0.7873(12) 0.052(2) Uani 1 1 d . . .
N27 N -0.2507(9) 0.1946(3) 0.8407(11) 0.064(2) Uani 1 1 d . . .
C28 C -0.0635(9) 0.1236(3) 0.7072(10) 0.044(2) Uani 1 1 d . . .
N29 N -0.0683(9) 0.0886(3) 0.6895(10) 0.061(2) Uani 1 1 d . . .
C30 C 0.3311(10) 0.0910(3) 0.5029(11) 0.050(2) Uani 1 1 d . . .
O31 O 0.2704(7) 0.0601(2) 0.5092(8) 0.0632(18) Uani 1 1 d . . .
O32 O 0.4358(8) 0.09043(19) 0.4323(9) 0.0665(19) Uani 1 1 d . . .
C33 C 0.5401(10) 0.0618(3) 0.4794(14) 0.056(2) Uani 1 1 d . . .
O34 O 0.5633(8) 0.0426(3) 0.6023(9) 0.086(2) Uani 1 1 d . . .
C35 C 0.6162(11) 0.0590(3) 0.3594(12) 0.062(3) Uani 1 1 d . . .
H35A H 0.7045 0.0458 0.4096 0.092 Uiso 1 1 d R . .
H35B H 0.5627 0.0432 0.2673 0.092 Uiso 1 1 d R . .
H35C H 0.6372 0.0888 0.3332 0.092 Uiso 1 1 d R . .
C1B C -0.0856(12) 0.0921(3) 0.2472(14) 0.067(3) Uiso 1 1 d . . .
H1B H -0.0478 0.1105 0.3370 0.081 Uiso 1 1 d R . .
C2B C -0.0638(12) 0.0515(3) 0.2661(14) 0.069(3) Uiso 1 1 d . . .
H2B H -0.0093 0.0406 0.3698 0.083 Uiso 1 1 d R . .
C3B C -0.1180(12) 0.0256(4) 0.1396(14) 0.075(3) Uiso 1 1 d . . .
H3B H -0.1012 -0.0036 0.1520 0.090 Uiso 1 1 d R . .
C4B C -0.1994(12) 0.0403(3) -0.0060(14) 0.066(3) Uiso 1 1 d . . .
H4B H -0.2424 0.0215 -0.0930 0.079 Uiso 1 1 d R . .
C5B C -0.2220(11) 0.0813(3) -0.0276(13) 0.060(2) Uiso 1 1 d . . .
H5B H -0.2779 0.0917 -0.1313 0.072 Uiso 1 1 d R . .
C6B C -0.1639(12) 0.1076(3) 0.0980(13) 0.071(3) Uiso 1 1 d . . .
H6B H -0.1774 0.1369 0.0842 0.085 Uiso 1 1 d R . .

loop_
_atom_site_aniso_label
_atom_site_aniso_U_11
_atom_site_aniso_U_22
_atom_site_aniso_U_33
_atom_site_aniso_U_23
_atom_site_aniso_U_13
_atom_site_aniso_U_12
C1 0.041(5) 0.044(5) 0.027(4) 0.009(3) 0.004(4) 0.003(4)
C2 0.020(4) 0.054(5) 0.028(4) 0.002(4) 0.006(3) -0.003(4)
C3 0.026(4) 0.047(5) 0.024(4) 0.008(3) 0.004(3) 0.005(4)
C4 0.028(4) 0.047(5) 0.046(5) -0.004(4) 0.006(4) 0.000(4)
C5 0.038(5) 0.044(5) 0.043(5) 0.001(4) 0.013(4) -0.004(4)
C6 0.040(5) 0.072(6) 0.047(5) 0.008(5) 0.024(4) 0.016(5)
C7 0.037(5) 0.044(4) 0.058(5) -0.002(4) 0.020(4) 0.002(4)
C8 0.038(5) 0.045(4) 0.036(4) -0.004(4) 0.008(4) 0.001(4)
C9 0.024(4) 0.053(5) 0.029(4) 0.010(4) 0.002(3) 0.001(4)
C10 0.025(4) 0.050(5) 0.034(4) 0.005(4) 0.009(3) 0.002(4)
C11 0.026(4) 0.052(5) 0.030(4) -0.003(4) 0.005(4) -0.008(4)
N12 0.032(4) 0.069(5) 0.053(4) -0.005(4) 0.009(3) 0.000(4)
C13 0.046(6) 0.051(5) 0.033(4) 0.001(4) 0.010(4) -0.006(4)
N14 0.043(5) 0.083(6) 0.054(5) 0.002(4) 0.023(4) -0.011(4)
C15 0.029(4) 0.059(5) 0.033(4) -0.008(4) 0.013(3) -0.014(4)
C16 0.030(5) 0.052(5) 0.024(4) 0.000(4) 0.004(3) 0.003(4)
C17 0.025(4) 0.051(5) 0.032(4) -0.001(4) 0.009(4) 0.004(4)
C18 0.037(5) 0.064(6) 0.045(5) 0.001(4) 0.013(4) -0.014(4)
C19 0.037(5) 0.043(4) 0.027(4) -0.003(3) -0.001(3) 0.011(4)
C20 0.021(4) 0.057(5) 0.057(5) -0.008(4) 0.013(4) -0.005(4)
C21 0.029(5) 0.040(4) 0.050(5) -0.001(4) 0.010(4) 0.004(4)
N22 0.035(4) 0.063(5) 0.058(5) 0.009(4) 0.008(4) 0.004(4)
C23 0.066(7) 0.055(5) 0.071(7) -0.004(5) 0.015(5) 0.024(5)
C24 0.077(8) 0.059(6) 0.077(7) 0.008(5) 0.026(6) -0.010(6)
C25 0.026(4) 0.061(5) 0.023(4) -0.001(4) 0.003(3) -0.009(4)
C26 0.033(5) 0.060(6) 0.066(6) 0.007(5) 0.020(5) -0.004(4)
N27 0.046(5) 0.072(5) 0.081(6) 0.016(5) 0.031(5) 0.002(4)
C28 0.054(6) 0.038(5) 0.045(5) 0.001(4) 0.022(4) -0.004(4)
N29 0.051(5) 0.055(5) 0.082(6) 0.004(4) 0.030(5) -0.003(4)
C30 0.054(6) 0.054(6) 0.045(5) 0.012(5) 0.021(5) 0.006(5)
O31 0.057(4) 0.058(4) 0.078(5) -0.008(4) 0.027(4) 0.003(4)
O32 0.067(5) 0.061(4) 0.087(5) 0.010(4) 0.046(4) 0.025(4)
C33 0.041(6) 0.058(5) 0.065(7) -0.009(5) 0.011(5) -0.002(5)
O34 0.055(5) 0.133(7) 0.064(5) 0.027(5) 0.011(4) 0.025(5)
C35 0.054(6) 0.064(6) 0.067(6) -0.015(5) 0.020(5) 0.005(5)

loop_
_atom_type_symbol
_atom_type_description
_atom_type_scat_dispersion_real
_atom_type_scat_dispersion_imag
_atom_type_scat_source
C C 0.0033 0.0016 'International Tables Vol C Tables 4.2.6.8 and 6.1.1.4'
H H 0.0000 0.0000 'International Tables Vol C Tables 4.2.6.8 and 6.1.1.4'
N N 0.0061 0.0033 'International Tables Vol C Tables 4.2.6.8 and 6.1.1.4'
O O 0.0106 0.0060 'International Tables Vol C Tables 4.2.6.8 and 6.1.1.4'

loop_
_geom_angle_atom_site_label_1
_geom_angle_atom_site_label_2
_geom_angle_atom_site_label_3
_geom_angle
_geom_angle_site_symmetry_1
_geom_angle_site_symmetry_3
C10 C1 C2 127.8(7) . .
C10 C1 C8 123.6(7) . .
C2 C1 C8 107.1(7) . .
C15 C2 C1 127.8(7) . .
C15 C2 C3 123.5(7) . .
C1 C2 C3 108.1(7) . .
C25 C3 C2 129.3(7) . .
C25 C3 C9 125.2(7) . .
C2 C3 C9 105.6(6) . .
C9 C4 C5 118.9(7) . .
C9 C4 H4 120.6 . .
C5 C4 H4 120.4 . .
C6 C5 C4 120.0(8) . .
C6 C5 C30 123.0(8) . .
C4 C5 C30 117.0(7) . .
C5 C6 C7 122.8(7) . .
C5 C6 H6 120.6 . .
C7 C6 H6 116.6 . .
C8 C7 C6 116.8(8) . .
C8 C7 H7 120.6 . .
C6 C7 H7 122.6 . .
C7 C8 C9 122.1(7) . .
C7 C8 C1 131.2(8) . .
C9 C8 C1 106.6(7) . .
C4 C9 C8 119.2(7) . .
C4 C9 C3 130.9(7) . .
C8 C9 C3 110.0(7) . .
C1 C10 C11 123.9(7) . .
C1 C10 C13 124.4(7) . .
C11 C10 C13 111.3(7) . .
N12 C11 C10 178.0(9) . .
N14 C13 C10 178.3(9) . .
C16 C15 C2 133.5(7) . .
C16 C15 H15 114.6 . .
C2 C15 H15 111.6 . .
C15 C16 C21 117.9(7) . .
C15 C16 C17 125.8(7) . .
C21 C16 C17 116.1(7) . .
C18 C17 C16 120.9(7) . .
C18 C17 H17 119.8 . .
C16 C17 H17 119.2 . .
C17 C18 C19 120.9(7) . .
C17 C18 H18 120.6 . .
C19 C18 H18 118.5 . .
N22 C19 C20 122.9(8) . .
N22 C19 C18 120.2(8) . .
C20 C19 C18 116.9(7) . .
C21 C20 C19 121.3(8) . .
C21 C20 H20 119.7 . .
C19 C20 H20 118.9 . .
C20 C21 C16 123.1(7) . .
C20 C21 H21 120.0 . .
C16 C21 H21 116.9 . .
C19 N22 C23 121.4(7) . .
C19 N22 C24 122.1(8) . .
C23 N22 C24 116.4(7) . .
N22 C23 H23A 112.5 . .
N22 C23 H23B 109.5 . .
H23A C23 H23B 108.3 . .
N22 C23 H23C 108.7 . .
H23A C23 H23C 108.3 . .
H23B C23 H23C 109.5 . .
N22 C24 H24A 112.6 . .
N22 C24 H24B 109.8 . .
H24A C24 H24B 107.8 . .
N22 C24 H24C 109.4 . .
H24A C24 H24C 107.8 . .
H24B C24 H24C 109.5 . .
C3 C25 C28 124.0(7) . .
C3 C25 C26 122.9(8) . .
C28 C25 C26 113.2(7) . .
N27 C26 C25 177.0(10) . .
N29 C28 C25 178.4(9) . .
O31 C30 O32 119.4(8) . .
O31 C30 C5 127.9(8) . .
O32 C30 C5 112.5(8) . .
C33 O32 C30 120.3(7) . .
O34 C33 O32 122.1(9) . .
O34 C33 C35 127.1(9) . .
O32 C33 C35 110.8(9) . .
C33 C35 H35A 108.9 . .
C33 C35 H35B 109.8 . .
H35A C35 H35B 109.5 . .
C33 C35 H35C 107.0 . .
H35A C35 H35C 106.8 . .
H35B C35 H35C 114.7 . .
C2B C1B C6B 119.7(11) . .
C2B C1B H1B 120.4 . .
C6B C1B H1B 119.9 . .
C1B C2B C3B 120.2(11) . .
C1B C2B H2B 119.9 . .
C3B C2B H2B 119.9 . .
C2B C3B C4B 120.5(10) . .
C2B C3B H3B 120.5 . .
C4B C3B H3B 119.0 . .
C5B C4B C3B 120.1(11) . .
C5B C4B H4B 120.0 . .
C3B C4B H4B 119.8 . .
C4B C5B C6B 119.6(10) . .
C4B C5B H5B 120.0 . .
C6B C5B H5B 120.5 . .
C1B C6B C5B 119.8(10) . .
C1B C6B H6B 119.5 . .
C5B C6B H6B 120.7 . .

loop_
_geom_bond_atom_site_label_1
_geom_bond_atom_site_label_2
_geom_bond_distance
_geom_bond_site_symmetry_2
C1 C10 1.344(11) .
C1 C2 1.452(11) .
C1 C8 1.497(12) .
C2 C15 1.408(11) .
C2 C3 1.465(11) .
C3 C25 1.344(11) .
C3 C9 1.481(11) .
C4 C9 1.382(11) .
C4 C5 1.396(11) .
C4 H4 0.9601 .
C5 C6 1.368(12) .
C5 C30 1.454(12) .
C6 C7 1.399(12) .
C6 H6 0.9600 .
C7 C8 1.361(11) .
C7 H7 0.9598 .
C8 C9 1.427(11) .
C10 C11 1.416(13) .
C10 C13 1.430(12) .
C11 N12 1.151(10) .
C13 N14 1.150(11) .
C15 C16 1.411(12) .
C15 H15 0.9571 .
C16 C21 1.409(10) .
C16 C17 1.408(11) .
C17 C18 1.379(12) .
C17 H17 0.9600 .
C18 C19 1.427(12) .
C18 H18 0.9601 .
C19 N22 1.350(11) .
C19 C20 1.392(12) .
C20 C21 1.344(11) .
C20 H20 0.9599 .
C21 H21 0.9600 .
N22 C23 1.470(12) .
N22 C24 1.476(12) .
C23 H23A 1.0009 .
C23 H23B 0.9600 .
C23 H23C 0.9600 .
C24 H24A 1.0163 .
C24 H24B 0.9600 .
C24 H24C 0.9600 .
C25 C28 1.413(13) .
C25 C26 1.472(13) .
C26 N27 1.148(11) .
C28 N29 1.143(11) .
C30 O31 1.184(10) .
C30 O32 1.387(11) .
O32 C33 1.366(12) .
C33 O34 1.193(12) .
C33 C35 1.487(15) .
C35 H35A 0.9600 .
C35 H35B 0.9600 .
C35 H35C 1.0286 .
C1B C2B 1.335(14) .
C1B C6B 1.380(15) .
C1B H1B 0.9601 .
C2B C3B 1.352(15) .
C2B H2B 0.9600 .
C3B C4B 1.357(16) .
C3B H3B 0.9599 .
C4B C5B 1.347(13) .
C4B H4B 0.9600 .
C5B C6B 1.361(14) .
C5B H5B 0.9600 .
C6B H6B 0.9599 .

loop_
_geom_torsion_atom_site_label_1
_geom_torsion_atom_site_label_2
_geom_torsion_atom_site_label_3
_geom_torsion_atom_site_label_4
_geom_torsion
_geom_torsion_site_symmetry_1
_geom_torsion_site_symmetry_2
_geom_torsion_site_symmetry_3
_geom_torsion_site_symmetry_4
C10 C1 C2 C15 39.4(12) . . . .
C8 C1 C2 C15 -154.2(7) . . . .
C10 C1 C2 C3 -149.9(8) . . . .
C8 C1 C2 C3 16.4(8) . . . .
C15 C2 C3 C25 -26.2(12) . . . .
C1 C2 C3 C25 162.7(8) . . . .
C15 C2 C3 C9 155.4(7) . . . .
C1 C2 C3 C9 -15.8(8) . . . .
C9 C4 C5 C6 2.7(12) . . . .
C9 C4 C5 C30 -176.9(7) . . . .
C4 C5 C6 C7 0.0(13) . . . .
C30 C5 C6 C7 179.6(9) . . . .
C5 C6 C7 C8 -1.1(12) . . . .
C6 C7 C8 C9 -0.4(12) . . . .
C6 C7 C8 C1 -177.2(8) . . . .
C10 C1 C8 C7 -26.3(13) . . . .
C2 C1 C8 C7 166.6(8) . . . .
C10 C1 C8 C9 156.6(7) . . . .
C2 C1 C8 C9 -10.5(8) . . . .
C5 C4 C9 C8 -4.1(11) . . . .
C5 C4 C9 C3 175.8(7) . . . .
C7 C8 C9 C4 3.1(12) . . . .
C1 C8 C9 C4 -179.4(7) . . . .
C7 C8 C9 C3 -176.8(7) . . . .
C1 C8 C9 C3 0.7(8) . . . .
C25 C3 C9 C4 10.8(13) . . . .
C2 C3 C9 C4 -170.6(8) . . . .
C25 C3 C9 C8 -169.3(7) . . . .
C2 C3 C9 C8 9.3(8) . . . .
C2 C1 C10 C11 1.9(12) . . . .
C8 C1 C10 C11 -162.4(7) . . . .
C2 C1 C10 C13 173.7(7) . . . .
C8 C1 C10 C13 9.4(11) . . . .
C1 C2 C15 C16 13.2(14) . . . .
C3 C2 C15 C16 -156.2(8) . . . .
C2 C15 C16 C21 -170.5(8) . . . .
C2 C15 C16 C17 13.7(14) . . . .
C15 C16 C17 C18 -178.6(8) . . . .
C21 C16 C17 C18 5.5(11) . . . .
C16 C17 C18 C19 1.8(12) . . . .
C17 C18 C19 N22 172.2(8) . . . .
C17 C18 C19 C20 -7.9(11) . . . .
N22 C19 C20 C21 -173.4(8) . . . .
C18 C19 C20 C21 6.8(11) . . . .
C19 C20 C21 C16 0.6(12) . . . .
C15 C16 C21 C20 176.9(8) . . . .
C17 C16 C21 C20 -6.9(11) . . . .
C20 C19 N22 C23 3.7(12) . . . .
C18 C19 N22 C23 -176.5(8) . . . .
C20 C19 N22 C24 -177.7(9) . . . .
C18 C19 N22 C24 2.2(12) . . . .
C2 C3 C25 C28 174.7(8) . . . .
C9 C3 C25 C28 -7.1(12) . . . .
C2 C3 C25 C26 -5.2(12) . . . .
C9 C3 C25 C26 173.0(7) . . . .
C6 C5 C30 O31 175.9(9) . . . .
C4 C5 C30 O31 -4.6(14) . . . .
C6 C5 C30 O32 -8.7(12) . . . .
C4 C5 C30 O32 170.9(8) . . . .
O31 C30 O32 C33 -51.1(13) . . . .
C5 C30 O32 C33 133.0(8) . . . .
C30 O32 C33 O34 -16.5(14) . . . .
C30 O32 C33 C35 164.1(9) . . . .
C6B C1B C2B C3B 0.1(16) . . . .
C1B C2B C3B C4B -2.5(17) . . . .
C2B C3B C4B C5B 2.9(17) . . . .
C3B C4B C5B C6B -0.8(17) . . . .
C2B C1B C6B C5B 2.0(16) . . . .
C4B C5B C6B C1B -1.6(16) . . . .
